data_1520965
loop_
_publ_author_name
'Elbouaanani, L.K.'
'Malaman, B.'
'Gerardin, R.'

_publ_section_title
;
 Synthesis, crystal structure, and magnetic properties of Fe P3 Si O11:
 first example of iron(III) silicophosphate
;
_journal_name_full 'Journal of Solid State Chemistry'
_journal_page_first 565
_journal_page_last 572
_journal_volume 147
_journal_year 1999
_chemical_formula_sum 'Fe O11 P3 Si'
_chemical_name_systematic 'Fe (P3 Si O11)'
_space_group_IT_number 167
_symmetry_space_group_name_Hall '-R 3 2"c'
_symmetry_space_group_name_H-M 'R -3 c :H'
_cell_angle_alpha 90
_cell_angle_beta 90
_cell_angle_gamma 120
_cell_formula_units_Z 12
_cell_length_a 8.2896
_cell_length_b 8.2896
_cell_length_c 39.054
_cell_volume 2324.145
_citation_journal_id_ASTM JSSCBI
_cod_data_source_file Elbouaanani_JSSCBI_1999_356.cif
_cod_data_source_block Fe1O11P3Si1
_cod_original_cell_volume 2324.146
_cod_original_formula_sum 'Fe1 O11 P3 Si1'
_cod_database_code 1520965

loop_
_symmetry_equiv_pos_as_xyz
x,y,z
-y,x-y,z
-x+y,-x,z
y,x,-z+1/2
-x,-x+y,-z+1/2
x-y,-y,-z+1/2
-x,-y,-z
y,-x+y,-z
x-y,x,-z
-y,-x,z-1/2
x,x-y,z-1/2
-x+y,y,z-1/2
x+2/3,y+1/3,z+1/3
-y+2/3,x-y+1/3,z+1/3
-x+y+2/3,-x+1/3,z+1/3
y+2/3,x+1/3,-z+5/6
-x+2/3,-x+y+1/3,-z+5/6
x-y+2/3,-y+1/3,-z+5/6
-x+2/3,-y+1/3,-z+1/3
y+2/3,-x+y+1/3,-z+1/3
x-y+2/3,x+1/3,-z+1/3
-y+2/3,-x+1/3,z-1/6
x+2/3,x-y+1/3,z-1/6
-x+y+2/3,y+1/3,z-1/6
x+1/3,y+2/3,z+2/3
-y+1/3,x-y+2/3,z+2/3
-x+y+1/3,-x+2/3,z+2/3
y+1/3,x+2/3,-z+7/6
-x+1/3,-x+y+2/3,-z+7/6
x-y+1/3,-y+2/3,-z+7/6
-x+1/3,-y+2/3,-z+2/3
y+1/3,-x+y+2/3,-z+2/3
x-y+1/3,x+2/3,-z+2/3
-y+1/3,-x+2/3,z+1/6
x+1/3,x-y+2/3,z+1/6
-x+y+1/3,y+2/3,z+1/6

loop_
_atom_site_label
_atom_site_type_symbol
_atom_site_fract_x
_atom_site_fract_y
_atom_site_fract_z
_atom_site_occupancy
_atom_site_U_iso_or_equiv
Fe1 Fe+3 0 0 0.1572 1 0.0
Si1 Si+4 0 0 0.0406 1 0.0
O5 O-2 0 0 0 1 0.0
P1 P+5 0.3729 0.0379 0.1192 1 0.0
O4 O-2 0.209 0 0.75 1 0.0
O3 O-2 0.139 0.227 0.1912 1 0.0
O1 O-2 0.046 0.2 0.0546 1 0.0
O2 O-2 0.226 0.074 0.1267 1 0.0
